data_7035817
loop_
_publ_author_name
'Hald\'on, Estela'
'Kozma, \'Agnes'
'Tinnermann, Hendrik'
'Gu, Lianghu'
'Goddard, Richard'
'Alcarazo, Manuel'

_publ_section_title
;
 Synthesis and reactivity of \a-cationic phosphines: the effect of
 imidazolinium and amidinium substituents.
;
_journal_issue 5
_journal_name_full 'Dalton transactions (Cambridge, England : 2003)'
_journal_page_first 1872
_journal_page_last 1876
_journal_paper_doi 10.1039/c5dt02341f
_journal_volume 45
_journal_year 2016
_chemical_compound_source dichloromethane
_chemical_formula_moiety 'C23 H30 Au Cl N2 P, F6 Sb'
_chemical_formula_sum 'C23 H30 Au Cl F6 N2 P Sb'
_chemical_formula_weight 833.62
_space_group_crystal_system monoclinic
_space_group_IT_number 14
_space_group_name_Hall '-P 2yn'
_space_group_name_H-M_alt 'P 1 21/n 1'
_symmetry_cell_setting monoclinic
_symmetry_Int_Tables_number 14
_symmetry_space_group_name_Hall '-P 2yn'
_symmetry_space_group_name_H-M 'P 1 21/n 1'
_atom_sites_solution_hydrogens geom
_atom_sites_solution_primary direct
_atom_sites_solution_secondary difmap
_audit_block_code HAI-HA-155-01
_audit_creation_date 2014-07-11
_audit_creation_method
;
Olex2 1.2
(compiled 2014.06.27 svn.r2953 for OlexSys, GUI svn.r4855)
;
_audit_update_record
;
2015-06-19 deposited with the CCDC.
2015-07-06 downloaded from the CCDC.
;
_cell_angle_alpha 90
_cell_angle_beta 115.205(3)
_cell_angle_gamma 90
_cell_formula_units_Z 4
_cell_length_a 15.8215(7)
_cell_length_b 10.3524(7)
_cell_length_c 18.0617(5)
_cell_measurement_reflns_used 81778
_cell_measurement_temperature 100(2)
_cell_measurement_theta_max 33.0987
_cell_measurement_theta_min 2.8453
_cell_volume 2676.7(2)
_computing_cell_refinement 'REVALCCD V. 1.6, 2008'
_computing_data_collection 'DATCOL (Bruker AXS, 2006)'
_computing_data_reduction 'REVALCCD V. 1.6, 2008'
_computing_molecular_graphics 'DIAMOND (Crystal Impact GbR, 1997-2013)'
_computing_publication_material 'Olex2 (Dolomanov et al., 2009)'
_computing_structure_refinement 'SHELXL (Sheldrick, 2013)'
_computing_structure_solution 'SHELXS (Sheldrick, 2013)'
_diffrn_ambient_temperature 100.15
_diffrn_detector_area_resol_mean 18.02
_diffrn_measured_fraction_theta_full 0.995
_diffrn_measured_fraction_theta_max 0.996
_diffrn_measurement_device_type 'Bruker AXS Enraf-Nonius KappaCCD'
_diffrn_measurement_method 'CCD \f- and \w-scans'
_diffrn_radiation_monochromator 'Incoatec Helios focusing multilayer optics'
_diffrn_radiation_type MoK\a
_diffrn_radiation_wavelength 0.71073
_diffrn_reflns_av_R_equivalents 0.0246
_diffrn_reflns_av_unetI/netI 0.0140
_diffrn_reflns_Laue_measured_fraction_full 0.995
_diffrn_reflns_Laue_measured_fraction_max 0.996
_diffrn_reflns_limit_h_max 24
_diffrn_reflns_limit_h_min -24
_diffrn_reflns_limit_k_max 15
_diffrn_reflns_limit_k_min -15
_diffrn_reflns_limit_l_max 27
_diffrn_reflns_limit_l_min -27
_diffrn_reflns_number 76143
_diffrn_reflns_point_group_measured_fraction_full 0.995
_diffrn_reflns_point_group_measured_fraction_max 0.996
_diffrn_reflns_theta_full 25.242
_diffrn_reflns_theta_max 33.132
_diffrn_reflns_theta_min 3.015
_diffrn_source '0.2 x 2mm^2^ focus rotating anode'
_diffrn_standards_number 0
_exptl_absorpt_coefficient_mu 6.701
_exptl_absorpt_correction_T_max 0.70509
_exptl_absorpt_correction_T_min 0.50095
_exptl_absorpt_correction_type gaussian
_exptl_absorpt_process_details 'SADABS (Bruker AXS, 2012)'
_exptl_crystal_colour colourless
_exptl_crystal_density_diffrn 2.069
_exptl_crystal_description prism
_exptl_crystal_F_000 1592
_exptl_crystal_size_max 0.11
_exptl_crystal_size_mid 0.08
_exptl_crystal_size_min 0.06
_refine_diff_density_max 0.529
_refine_diff_density_min -1.018
_refine_diff_density_rms 0.083
_refine_ls_extinction_method none
_refine_ls_goodness_of_fit_ref 1.079
_refine_ls_hydrogen_treatment constr
_refine_ls_matrix_type full
_refine_ls_number_parameters 316
_refine_ls_number_reflns 10154
_refine_ls_number_restraints 0
_refine_ls_restrained_S_all 1.079
_refine_ls_R_factor_all 0.0159
_refine_ls_R_factor_gt 0.0138
_refine_ls_shift/su_max 0.006
_refine_ls_shift/su_mean 0.000
_refine_ls_structure_factor_coef Fsqd
_refine_ls_weighting_details 'w=1/[\s^2^(Fo^2^)+(0.0131P)^2^+1.7217P] where P=(Fo^2^+2Fc^2^)/3'
_refine_ls_weighting_scheme calc
_refine_ls_wR_factor_gt 0.0321
_refine_ls_wR_factor_ref 0.0333
_reflns_Friedel_coverage 0.000
_reflns_number_gt 9620
_reflns_number_total 10154
_reflns_threshold_expression 'I > 2\s(I)'
_cod_data_source_file c5dt02341f2.cif
_cod_data_source_block 8866sadabs
_cod_depositor_comments
;
The following automatic conversions were performed:

'_symmetry_cell_setting' value 'MONOCLINIC' changed to 'monoclinic'
according to
/usr/data/users/saulius/crontab/automatic-downloads/rss-feeds/RSC/lib/dictionaries/cif_core.dic
dictionary named 'cif_core.dic' version 2.4.2 from 2011-04-26.

Automatic conversion script
Id: cif_fix_values 3271 2015-04-21 07:52:19Z andrius 

 Adding full bibliography for 7035812--7035820.cif.
;
_cod_original_sg_symbol_Hall '-p 2yn'
_cod_original_sg_symbol_H-M P21/n
_cod_database_code 7035817
_shelx_space_group_comment
;
The symmetry employed for this shelxl refinement is uniquely defined
by the following loop, which should always be used as a source of
symmetry information in preference to the above space-group names.
They are only intended as comments.
;
_olex2_refinement_description
;
1. Fixed Uiso
 At 1.2 times of:
  All C(H) groups, All C(H,H) groups
2.a Secondary CH2 refined with riding coordinates:
 C2(H2A,H2B), C3(H3A,H3B), C4(H4A,H4B), C5(H5A,H5B), C6(H6A,H6B), C7(H7A,H7B),
 C8(H8A,H8B), C9(H9A,H9B), C10(H10A,H10B), C11(H11A,H11B)
2.b Aromatic/amide H refined with riding coordinates:
 C13(H13), C14(H14), C15(H15), C16(H16), C17(H17), C19(H19), C20(H20),
 C21(H21), C22(H22), C23(H23)
;
_olex2_submission_special_instructions 'No special instructions were received'
_shelxl_version_number 2014-3

loop_
_space_group_symop_operation_xyz
'x, y, z'
'-x+1/2, y+1/2, -z+1/2'
'-x, -y, -z'
'x-1/2, -y-1/2, z-1/2'

loop_
_atom_site_label
_atom_site_type_symbol
_atom_site_fract_x
_atom_site_fract_y
_atom_site_fract_z
_atom_site_U_iso_or_equiv
_atom_site_adp_type
_atom_site_occupancy
_atom_site_site_symmetry_order
_atom_site_calc_flag
_atom_site_refinement_flags_posn
Au1 Au 0.56275(2) 0.64562(2) 0.53571(2) 0.01329(1) Uani 1 1 d .
Cl1 Cl 0.56217(2) 0.56097(3) 0.65249(2) 0.01795(6) Uani 1 1 d .
P1 P 0.57855(2) 0.74105(3) 0.43132(2) 0.01276(5) Uani 1 1 d .
N1 N 0.58184(8) 0.63885(11) 0.28666(7) 0.01449(19) Uani 1 1 d .
N2 N 0.67738(7) 0.53744(10) 0.40842(7) 0.01364(18) Uani 1 1 d .
C1 C 0.61329(9) 0.62509(12) 0.36790(8) 0.0128(2) Uani 1 1 d .
C2 C 0.48232(9) 0.65497(13) 0.22940(8) 0.0167(2) Uani 1 1 d .
H2A H 0.4457 0.6744 0.2609 0.020 Uiso 1 1 calc R
H2B H 0.4585 0.5730 0.1995 0.020 Uiso 1 1 calc R
C3 C 0.46847(11) 0.76297(15) 0.16820(9) 0.0217(3) Uani 1 1 d .
H3A H 0.4842 0.8468 0.1973 0.026 Uiso 1 1 calc R
H3B H 0.4021 0.7659 0.1281 0.026 Uiso 1 1 calc R
C4 C 0.53004(12) 0.74222(15) 0.12305(9) 0.0238(3) Uani 1 1 d .
H4A H 0.5089 0.6646 0.0879 0.029 Uiso 1 1 calc R
H4B H 0.5248 0.8176 0.0876 0.029 Uiso 1 1 calc R
C5 C 0.63145(11) 0.72497(15) 0.18486(9) 0.0220(3) Uani 1 1 d .
H5A H 0.6539 0.8060 0.2162 0.026 Uiso 1 1 calc R
H5B H 0.6705 0.7077 0.1553 0.026 Uiso 1 1 calc R
C6 C 0.64274(10) 0.61376(14) 0.24429(8) 0.0184(2) Uani 1 1 d .
H6A H 0.6249 0.5311 0.2139 0.022 Uiso 1 1 calc R
H6B H 0.7087 0.6073 0.2849 0.022 Uiso 1 1 calc R
C7 C 0.68580(10) 0.41488(13) 0.36911(9) 0.0179(2) Uani 1 1 d .
H7A H 0.7463 0.4130 0.3652 0.022 Uiso 1 1 calc R
H7B H 0.6352 0.4097 0.3130 0.022 Uiso 1 1 calc R
C8 C 0.67948(10) 0.29978(13) 0.41944(10) 0.0210(3) Uani 1 1 d .
H8A H 0.6158 0.2960 0.4170 0.025 Uiso 1 1 calc R
H8B H 0.6899 0.2192 0.3950 0.025 Uiso 1 1 calc R
C9 C 0.75023(11) 0.30728(14) 0.50840(10) 0.0234(3) Uani 1 1 d .
H9A H 0.8142 0.3001 0.5119 0.028 Uiso 1 1 calc R
H9B H 0.7403 0.2346 0.5394 0.028 Uiso 1 1 calc R
C10 C 0.73999(11) 0.43468(14) 0.54568(9) 0.0211(3) Uani 1 1 d .
H10A H 0.7897 0.4419 0.6021 0.025 Uiso 1 1 calc R
H10B H 0.6789 0.4368 0.5485 0.025 Uiso 1 1 calc R
C11 C 0.74665(9) 0.54829(13) 0.49498(8) 0.0157(2) Uani 1 1 d .
H11A H 0.7358 0.6296 0.5185 0.019 Uiso 1 1 calc R
H11B H 0.8103 0.5517 0.4974 0.019 Uiso 1 1 calc R
C12 C 0.67828(9) 0.84911(12) 0.46557(8) 0.0145(2) Uani 1 1 d .
C13 C 0.70743(9) 0.90620(13) 0.54293(8) 0.0173(2) Uani 1 1 d .
H13 H 0.6733 0.8918 0.5745 0.021 Uiso 1 1 calc R
C14 C 0.78666(10) 0.98400(13) 0.57312(9) 0.0204(2) Uani 1 1 d .
H14 H 0.8064 1.0232 0.6254 0.024 Uiso 1 1 calc R
C15 C 0.83725(10) 1.00488(13) 0.52721(10) 0.0208(3) Uani 1 1 d .
H15 H 0.8919 1.0570 0.5486 0.025 Uiso 1 1 calc R
C16 C 0.80782(10) 0.94943(14) 0.45015(10) 0.0211(3) Uani 1 1 d .
H16 H 0.8420 0.9644 0.4186 0.025 Uiso 1 1 calc R
C17 C 0.72824(10) 0.87184(13) 0.41899(9) 0.0186(2) Uani 1 1 d .
H17 H 0.7080 0.8345 0.3662 0.022 Uiso 1 1 calc R
C18 C 0.47830(9) 0.83774(13) 0.36760(8) 0.0158(2) Uani 1 1 d .
C19 C 0.38856(10) 0.79087(14) 0.35104(9) 0.0188(2) Uani 1 1 d .
H19 H 0.3814 0.7099 0.3725 0.023 Uiso 1 1 calc R
C20 C 0.31042(10) 0.86348(15) 0.30317(10) 0.0222(3) Uani 1 1 d .
H20 H 0.2496 0.8306 0.2899 0.027 Uiso 1 1 calc R
C21 C 0.32124(11) 0.98436(16) 0.27474(9) 0.0243(3) Uani 1 1 d .
H21 H 0.2676 1.0340 0.2425 0.029 Uiso 1 1 calc R
C22 C 0.40983(11) 1.03310(15) 0.29317(10) 0.0239(3) Uani 1 1 d .
H22 H 0.4166 1.1166 0.2746 0.029 Uiso 1 1 calc R
C23 C 0.48888(10) 0.95922(14) 0.33901(9) 0.0191(2) Uani 1 1 d .
H23 H 0.5495 0.9915 0.3507 0.023 Uiso 1 1 calc R
Sb1 Sb 0.43900(2) 0.82326(2) 0.84457(2) 0.01552(2) Uani 1 1 d .
F1 F 0.33848(7) 0.70616(10) 0.80300(6) 0.02672(19) Uani 1 1 d .
F2 F 0.53901(7) 0.93956(10) 0.88562(7) 0.0337(2) Uani 1 1 d .
F3 F 0.49604(7) 0.71940(10) 0.93768(6) 0.0294(2) Uani 1 1 d .
F4 F 0.37556(7) 0.91597(10) 0.89470(7) 0.0310(2) Uani 1 1 d .
F5 F 0.38021(8) 0.92449(12) 0.75010(7) 0.0370(2) Uani 1 1 d .
F6 F 0.50037(8) 0.72770(12) 0.79349(7) 0.0354(2) Uani 1 1 d .

loop_
_atom_site_aniso_label
_atom_site_aniso_U_11
_atom_site_aniso_U_22
_atom_site_aniso_U_33
_atom_site_aniso_U_23
_atom_site_aniso_U_13
_atom_site_aniso_U_12
Au1 0.01298(2) 0.01543(2) 0.01307(2) 0.00109(1) 0.00710(2) 0.00071(1)
Cl1 0.01723(13) 0.02269(14) 0.01557(13) 0.00273(11) 0.00857(11) -0.00180(11)
P1 0.01244(13) 0.01409(13) 0.01254(13) 0.00034(10) 0.00607(11) 0.00011(10)
N1 0.0142(5) 0.0175(5) 0.0127(4) 0.0001(4) 0.0066(4) -0.0014(4)
N2 0.0137(4) 0.0137(4) 0.0137(4) -0.0006(4) 0.0060(4) -0.0004(3)
C1 0.0121(5) 0.0137(5) 0.0130(5) -0.0002(4) 0.0057(4) -0.0015(4)
C2 0.0151(5) 0.0198(6) 0.0129(5) 0.0007(4) 0.0037(4) -0.0012(4)
C3 0.0249(7) 0.0226(6) 0.0151(6) 0.0039(5) 0.0060(5) 0.0012(5)
C4 0.0330(8) 0.0248(7) 0.0139(6) 0.0014(5) 0.0101(6) -0.0043(6)
C5 0.0276(7) 0.0240(6) 0.0185(6) -0.0003(5) 0.0138(5) -0.0059(5)
C6 0.0201(6) 0.0222(6) 0.0172(6) -0.0014(5) 0.0122(5) -0.0022(5)
C7 0.0197(6) 0.0142(5) 0.0202(6) -0.0031(4) 0.0088(5) 0.0004(4)
C8 0.0203(6) 0.0139(5) 0.0300(7) 0.0013(5) 0.0119(6) 0.0009(4)
C9 0.0262(7) 0.0182(6) 0.0271(7) 0.0062(5) 0.0126(6) 0.0069(5)
C10 0.0247(7) 0.0217(6) 0.0194(6) 0.0061(5) 0.0117(5) 0.0076(5)
C11 0.0142(5) 0.0178(5) 0.0138(5) 0.0003(4) 0.0046(4) 0.0017(4)
C12 0.0141(5) 0.0133(5) 0.0163(5) -0.0004(4) 0.0067(4) -0.0002(4)
C13 0.0171(6) 0.0170(5) 0.0172(6) -0.0020(4) 0.0067(5) 0.0014(4)
C14 0.0189(6) 0.0169(6) 0.0215(6) -0.0047(5) 0.0049(5) 0.0001(5)
C15 0.0154(6) 0.0146(5) 0.0293(7) -0.0022(5) 0.0065(5) -0.0009(4)
C16 0.0193(6) 0.0177(6) 0.0290(7) -0.0009(5) 0.0131(5) -0.0029(5)
C17 0.0200(6) 0.0181(6) 0.0203(6) -0.0018(5) 0.0111(5) -0.0031(5)
C18 0.0146(5) 0.0188(5) 0.0150(5) 0.0014(4) 0.0073(4) 0.0026(4)
C19 0.0164(6) 0.0203(6) 0.0215(6) 0.0003(5) 0.0098(5) 0.0012(4)
C20 0.0155(6) 0.0296(7) 0.0218(6) 0.0001(5) 0.0082(5) 0.0040(5)
C21 0.0214(6) 0.0311(7) 0.0201(6) 0.0053(5) 0.0087(5) 0.0103(6)
C22 0.0263(7) 0.0238(6) 0.0241(7) 0.0085(5) 0.0132(6) 0.0080(5)
C23 0.0196(6) 0.0199(6) 0.0196(6) 0.0045(5) 0.0102(5) 0.0027(5)
Sb1 0.01532(4) 0.01643(4) 0.01586(4) -0.00002(3) 0.00764(3) 0.00114(3)
F1 0.0229(4) 0.0250(4) 0.0327(5) -0.0063(4) 0.0123(4) -0.0067(3)
F2 0.0218(5) 0.0278(5) 0.0447(6) -0.0012(4) 0.0077(4) -0.0071(4)
F3 0.0308(5) 0.0329(5) 0.0244(5) 0.0109(4) 0.0116(4) 0.0108(4)
F4 0.0264(5) 0.0338(5) 0.0343(5) -0.0104(4) 0.0145(4) 0.0087(4)
F5 0.0368(6) 0.0401(6) 0.0269(5) 0.0161(4) 0.0067(4) 0.0008(5)
F6 0.0352(6) 0.0452(6) 0.0375(6) -0.0111(5) 0.0268(5) 0.0018(5)

loop_
_atom_type_symbol
_atom_type_description
_atom_type_scat_dispersion_real
_atom_type_scat_dispersion_imag
_atom_type_scat_source
C C 0.0033 0.0016 'International Tables Vol C Tables 4.2.6.8 and 6.1.1.4'
H H 0.0000 0.0000 'International Tables Vol C Tables 4.2.6.8 and 6.1.1.4'
Au Au -2.0133 8.8022 'International Tables Vol C Tables 4.2.6.8 and 6.1.1.4'
Cl Cl 0.1484 0.1585 'International Tables Vol C Tables 4.2.6.8 and 6.1.1.4'
F F 0.0171 0.0103 'International Tables Vol C Tables 4.2.6.8 and 6.1.1.4'
N N 0.0061 0.0033 'International Tables Vol C Tables 4.2.6.8 and 6.1.1.4'
P P 0.1023 0.0942 'International Tables Vol C Tables 4.2.6.8 and 6.1.1.4'
Sb Sb -0.5866 1.5461 'International Tables Vol C Tables 4.2.6.8 and 6.1.1.4'

loop_
_exptl_crystal_face_index_h
_exptl_crystal_face_index_k
_exptl_crystal_face_index_l
_exptl_crystal_face_perp_dist
0.00 0.00 1.00 0.0300
0.00 0.00 -1.00 0.0300
-1.00 -2.00 0.00 0.0350
1.00 2.00 0.00 0.0450
2.00 -1.00 0.00 0.0550
-2.00 1.00 0.00 0.0550

loop_
_geom_angle_atom_site_label_1
_geom_angle_atom_site_label_2
_geom_angle_atom_site_label_3
_geom_angle
P1 Au1 Cl1 173.205(12)
C1 P1 Au1 113.28(4)
C12 P1 Au1 112.23(5)
C12 P1 C1 99.36(6)
C18 P1 Au1 113.43(4)
C18 P1 C1 111.50(6)
C18 P1 C12 105.95(6)
C1 N1 C2 124.42(11)
C1 N1 C6 121.66(11)
C2 N1 C6 112.95(11)
C1 N2 C7 121.57(11)
C1 N2 C11 125.36(11)
C11 N2 C7 113.07(10)
N1 C1 P1 121.73(9)
N2 C1 P1 116.79(9)
N2 C1 N1 121.14(11)
N1 C2 C3 111.84(11)
C2 C3 C4 110.91(12)
C5 C4 C3 109.68(12)
C4 C5 C6 111.91(12)
N1 C6 C5 108.78(12)
N2 C7 C8 109.84(11)
C9 C8 C7 112.58(12)
C8 C9 C10 110.07(12)
C9 C10 C11 110.87(12)
N2 C11 C10 111.50(11)
C13 C12 P1 117.97(10)
C17 C12 P1 122.07(10)
C17 C12 C13 119.90(12)
C14 C13 C12 119.60(13)
C13 C14 C15 120.44(13)
C16 C15 C14 119.98(13)
C15 C16 C17 120.13(13)
C16 C17 C12 119.93(13)
C19 C18 P1 118.39(10)
C23 C18 P1 121.44(10)
C23 C18 C19 120.07(13)
C20 C19 C18 119.72(13)
C19 C20 C21 119.98(14)
C22 C21 C20 120.56(14)
C21 C22 C23 119.99(14)
C18 C23 C22 119.60(13)
F2 Sb1 F1 179.82(5)
F2 Sb1 F3 90.62(5)
F2 Sb1 F4 90.89(5)
F2 Sb1 F5 90.51(5)
F2 Sb1 F6 90.38(5)
F3 Sb1 F1 89.46(5)
F3 Sb1 F4 90.73(5)
F3 Sb1 F5 178.81(5)
F3 Sb1 F6 89.22(5)
F4 Sb1 F1 89.27(5)
F4 Sb1 F5 89.61(5)
F4 Sb1 F6 178.73(5)
F5 Sb1 F1 89.40(5)
F5 Sb1 F6 90.42(6)
F6 Sb1 F1 89.46(5)

loop_
_geom_bond_atom_site_label_1
_geom_bond_atom_site_label_2
_geom_bond_distance
Au1 Cl1 2.2878(3)
Au1 P1 2.2350(3)
P1 C1 1.8951(13)
P1 C12 1.8146(13)
P1 C18 1.8131(14)
N1 C1 1.3413(16)
N1 C2 1.4798(18)
N1 C6 1.4864(17)
N2 C1 1.3249(16)
N2 C7 1.4874(17)
N2 C11 1.4827(17)
C2 C3 1.5211(19)
C3 C4 1.529(2)
C4 C5 1.525(2)
C5 C6 1.532(2)
C7 C8 1.528(2)
C8 C9 1.519(2)
C9 C10 1.521(2)
C10 C11 1.5215(19)
C12 C13 1.4019(18)
C12 C17 1.3979(18)
C13 C14 1.3911(19)
C14 C15 1.393(2)
C15 C16 1.390(2)
C16 C17 1.3942(19)
C18 C19 1.4068(19)
C18 C23 1.3964(19)
C19 C20 1.389(2)
C20 C21 1.391(2)
C21 C22 1.390(2)
C22 C23 1.397(2)
Sb1 F1 1.8829(9)
Sb1 F2 1.8719(10)
Sb1 F3 1.8724(9)
Sb1 F4 1.8767(9)
Sb1 F5 1.8770(10)
Sb1 F6 1.8803(9)

loop_
_cod_changelog_entry_id
_cod_changelog_entry_author
_cod_changelog_entry_date
_cod_changelog_entry_text
1 'Vaitkus, Antanas' 2022-06-28T20:30:00+03:00
;
 Removed the '_chemical_name_systematic' data item that had an incorrect value.
;
